data_7017490
loop_
_publ_author_name
'Voloshin, Y. Z.'
'Belaya, I. G.'
'Belov, A. S.'
'Platonov, V. E.'
'Maksimov, A. M.'
'Vologzhanina, A. V.'
'Starikova, Z. A.'
'Dolganov, A. V.'
'Novikov, V. V.'
'Bubnov, Y. N.'

_publ_section_title
;
 Formation of the second superhydrophobic shell around an encapsulated
 metal ion: synthesis, X-ray structure and electrochemical study of the
 clathrochelate and bis-clathrochelate iron(II) and cobalt(II, III)
 dioximates with ribbed perfluoroarylsulfide substituents.
;
_journal_issue 3
_journal_name_full 'Dalton transactions (Cambridge, England : 2003)'
_journal_page_first 737
_journal_page_last 746
_journal_paper_doi 10.1039/c1dt10500k
_journal_volume 41
_journal_year 2012
_chemical_formula_moiety 'C92 H18 B2 Co3 F60 N12 O12 S12'
_chemical_formula_sum 'C92 H18 B2 Co3 F60 N12 O12 S12'
_chemical_formula_weight 3206.31
_chemical_name_systematic
;
?
;
_space_group_IT_number 2
_symmetry_cell_setting triclinic
_symmetry_space_group_name_Hall '-P 1'
_symmetry_space_group_name_H-M 'P -1'
_atom_sites_solution_hydrogens geom
_atom_sites_solution_primary direct
_atom_sites_solution_secondary difmap
_audit_creation_method SHELXL-97
_cell_angle_alpha 75.206(2)
_cell_angle_beta 79.490(2)
_cell_angle_gamma 76.152(2)
_cell_formula_units_Z 1
_cell_length_a 13.3708(14)
_cell_length_b 14.1004(15)
_cell_length_c 16.1554(18)
_cell_measurement_reflns_used 1579
_cell_measurement_temperature 100(2)
_cell_measurement_theta_max 22.49
_cell_measurement_theta_min 2.31
_cell_volume 2835.3(5)
_computing_cell_refinement 'APEX2 (Bruker, 2005)'
_computing_data_collection 'APEX2 (Bruker, 2005)'
_computing_data_reduction 'APEX2 (Bruker, 2005)'
_computing_molecular_graphics 'SHELXTL ver. 5.1 (Sheldrick, 2008)'
_computing_publication_material 'SHELXTL ver. 5.1 (Sheldrick, 2008)'
_computing_structure_refinement 'SHELXTL ver. 5.1 (Sheldrick, 2008)'
_computing_structure_solution 'SHELXTL ver. 5.1 (Sheldrick, 2008)'
_diffrn_ambient_temperature 100(2)
_diffrn_measured_fraction_theta_full 0.999
_diffrn_measured_fraction_theta_max 0.999
_diffrn_measurement_device_type 'Bruker Apex II CCD area detector'
_diffrn_measurement_method '\w scans'
_diffrn_radiation_monochromator graphite
_diffrn_radiation_source 'fine-focus sealed tube'
_diffrn_radiation_type MoK\a
_diffrn_radiation_wavelength 0.71073
_diffrn_reflns_av_R_equivalents 0.0422
_diffrn_reflns_av_sigmaI/netI 0.0689
_diffrn_reflns_limit_h_max 16
_diffrn_reflns_limit_h_min -16
_diffrn_reflns_limit_k_max 17
_diffrn_reflns_limit_k_min -17
_diffrn_reflns_limit_l_max 19
_diffrn_reflns_limit_l_min -19
_diffrn_reflns_number 26642
_diffrn_reflns_theta_full 26.00
_diffrn_reflns_theta_max 26.00
_diffrn_reflns_theta_min 1.78
_exptl_absorpt_coefficient_mu 0.819
_exptl_absorpt_correction_T_max 0.887
_exptl_absorpt_correction_T_min 0.689
_exptl_absorpt_correction_type multi-scan
_exptl_absorpt_process_details 'SADABS (Sheldrick, 1998)'
_exptl_crystal_colour red
_exptl_crystal_density_diffrn 1.878
_exptl_crystal_density_method 'not measured'
_exptl_crystal_description plate
_exptl_crystal_F_000 1573
_exptl_crystal_size_max 0.650
_exptl_crystal_size_mid 0.400
_exptl_crystal_size_min 0.150
_refine_diff_density_max 0.994
_refine_diff_density_min -0.909
_refine_diff_density_rms 0.091
_refine_ls_extinction_method none
_refine_ls_goodness_of_fit_ref 0.914
_refine_ls_hydrogen_treatment constr
_refine_ls_matrix_type full
_refine_ls_number_parameters 768
_refine_ls_number_reflns 11132
_refine_ls_number_restraints 6
_refine_ls_restrained_S_all 0.914
_refine_ls_R_factor_all 0.1036
_refine_ls_R_factor_gt 0.0597
_refine_ls_shift/su_max 0.006
_refine_ls_shift/su_mean 0.000
_refine_ls_structure_factor_coef Fsqd
_refine_ls_weighting_details 'calc w=1/[\s^2^(Fo^2^)+(0.0200P)^2^+13.0000P] where P=(Fo^2^+2Fc^2^)/3'
_refine_ls_weighting_scheme calc
_refine_ls_wR_factor_gt 0.1159
_refine_ls_wR_factor_ref 0.1299
_reflns_number_gt 6698
_reflns_number_total 11132
_reflns_threshold_expression I>2\s(I)
_cod_data_source_file c1dt10500k.txt
_cod_data_source_block 7
_cod_depositor_comments
;
The following automatic conversions were performed:

'_symmetry_cell_setting' value 'Triclinic' changed to 'triclinic'
according to /home/saulius/struct/CIF-dictionaries/cif_core.dic
dictionary named 'cif_core.dic' version 2.4.1 from 2010-06-29.

Automatic conversion script
Id: cif_fix_values 1715 2011-07-08 13:25:40Z adriana 
;
_cod_database_code 7017490

loop_
_symmetry_equiv_pos_as_xyz
'x, y, z'
'-x, -y, -z'

loop_
_atom_site_label
_atom_site_type_symbol
_atom_site_fract_x
_atom_site_fract_y
_atom_site_fract_z
_atom_site_U_iso_or_equiv
_atom_site_adp_type
_atom_site_occupancy
_atom_site_symmetry_multiplicity
_atom_site_calc_flag
_atom_site_refinement_flags
_atom_site_disorder_assembly
_atom_site_disorder_group
Co1 Co 0.38088(5) 0.64675(5) -0.17946(4) 0.03353(18) Uani 1 1 d . A .
Co2 Co 0.5000 0.5000 0.0000 0.0410(3) Uani 1 2 d S . .
S1 S 0.07948(9) 0.57080(10) -0.18691(9) 0.0391(3) Uani 1 1 d . . .
S2 S 0.16345(9) 0.47196(9) -0.00036(8) 0.0365(3) Uani 1 1 d . . .
S3 S 0.57134(12) 0.60932(10) -0.42818(11) 0.0575(4) Uani 1 1 d . . .
S4 S 0.65227(10) 0.43230(9) -0.27255(11) 0.0492(4) Uani 1 1 d . . .
S5 S 0.31237(11) 0.96996(9) -0.17423(10) 0.0462(4) Uani 1 1 d . . .
S6 S 0.48126(11) 0.84015(11) -0.04782(9) 0.0494(4) Uani 1 1 d . . .
O1 O 0.2428(2) 0.6741(2) -0.3042(2) 0.0356(8) Uani 1 1 d . A .
O2 O 0.3437(2) 0.5597(2) 0.0015(2) 0.0391(9) Uani 1 1 d . A .
O3 O 0.3920(2) 0.7570(2) -0.3553(2) 0.0382(8) Uani 1 1 d . A .
O4 O 0.5033(2) 0.4546(2) -0.1138(2) 0.0429(9) Uani 1 1 d . A .
O5 O 0.2457(2) 0.8261(2) -0.2569(2) 0.0344(8) Uani 1 1 d . A .
O6 O 0.5363(2) 0.6337(2) -0.0744(2) 0.0468(10) Uani 1 1 d . A .
N1 N 0.2692(3) 0.6236(3) -0.2251(2) 0.0313(9) Uani 1 1 d . . .
N2 N 0.3103(3) 0.5825(3) -0.0733(2) 0.0320(9) Uani 1 1 d . . .
N3 N 0.4421(3) 0.6805(3) -0.2963(3) 0.0367(10) Uani 1 1 d . . .
N4 N 0.4843(3) 0.5266(3) -0.1809(3) 0.0382(11) Uani 1 1 d . . .
N5 N 0.3103(3) 0.7831(3) -0.1947(2) 0.0326(9) Uani 1 1 d . . .
N6 N 0.4627(3) 0.6913(3) -0.1173(3) 0.0374(11) Uani 1 1 d . . .
B1 B 0.2747(4) 0.7750(4) -0.3313(4) 0.0361(14) Uani 1 1 d . . .
C1 C 0.2016(3) 0.5808(3) -0.1692(3) 0.0308(11) Uani 1 1 d . A .
C2 C 0.2302(3) 0.5495(3) -0.0828(3) 0.0294(11) Uani 1 1 d . A .
C3 C 0.5143(4) 0.6126(4) -0.3224(4) 0.0412(13) Uani 1 1 d . A .
C4 C 0.5453(4) 0.5260(4) -0.2535(4) 0.0425(14) Uani 1 1 d . A .
C5 C 0.3464(3) 0.8397(3) -0.1612(3) 0.0350(12) Uani 1 1 d . A .
C6 C 0.4308(4) 0.7852(4) -0.1109(3) 0.0388(13) Uani 1 1 d . A .
C7 C 0.1044(4) 0.5576(4) -0.2885(3) 0.040(3) Uiso 0.50 1 d PG A 1
C8 C 0.1653(3) 0.4711(3) -0.3113(3) 0.047(3) Uiso 0.50 1 d PG A 1
C9 C 0.1730(3) 0.4584(3) -0.3950(3) 0.068(4) Uiso 0.50 1 d PG A 1
C10 C 0.1197(3) 0.5322(3) -0.4557(2) 0.057(3) Uiso 0.50 1 d PG A 1
C11 C 0.0588(3) 0.6187(3) -0.4329(3) 0.074(4) Uiso 0.50 1 d PG A 1
C12 C 0.0512(3) 0.6314(3) -0.3493(3) 0.066(4) Uiso 0.50 1 d PG A 1
F1 F 0.2125(5) 0.3975(4) -0.2436(3) 0.102(5) Uiso 0.50 1 d PG A 1
F2 F 0.2330(4) 0.3771(3) -0.4086(4) 0.108(3) Uiso 0.50 1 d PG A 1
F3 F 0.1349(5) 0.5116(4) -0.5294(3) 0.116(3) Uiso 0.50 1 d PG A 1
F4 F 0.0107(4) 0.6786(4) -0.4934(3) 0.118(3) Uiso 0.50 1 d PG A 1
F5 F -0.0086(4) 0.7126(4) -0.3350(4) 0.091(3) Uiso 0.50 1 d PG A 1
C7' C 0.10683(19) 0.5328(2) -0.28975(13) 0.031(3) Uiso 0.50 1 d PG A 2
C8' C 0.1694(2) 0.4391(2) -0.29195(14) 0.038(2) Uiso 0.50 1 d PG A 2
C9' C 0.1887(2) 0.4037(2) -0.36730(16) 0.060(3) Uiso 0.50 1 d PG A 2
C10' C 0.1455(3) 0.4620(3) -0.44045(15) 0.050(3) Uiso 0.50 1 d PG A 2
C11' C 0.0830(3) 0.5557(3) -0.43825(14) 0.054(3) Uiso 0.50 1 d PG A 2
C12' C 0.0636(2) 0.5912(2) -0.36290(13) 0.042(3) Uiso 0.50 1 d PG A 2
F1' F 0.2116(2) 0.3826(2) -0.23114(16) 0.057(3) Uiso 0.50 1 d PG A 2
F2' F 0.2488(3) 0.3059(3) -0.37258(19) 0.076(2) Uiso 0.50 1 d PG A 2
F3' F 0.1666(3) 0.4173(3) -0.51217(16) 0.086(2) Uiso 0.50 1 d PG A 2
F4' F 0.0471(3) 0.6031(3) -0.51032(14) 0.082(2) Uiso 0.50 1 d PG A 2
F5' F 0.0036(3) 0.6766(2) -0.35697(15) 0.074(2) Uiso 0.50 1 d PG A 2
C13 C 0.13608(16) 0.53881(18) 0.08269(12) 0.0367(12) Uani 1 1 d G . .
C14 C 0.1541(2) 0.4876(2) 0.16605(13) 0.0516(16) Uani 1 1 d G . .
C15 C 0.1219(2) 0.5364(2) 0.23390(13) 0.064(2) Uani 1 1 d G . .
C16 C 0.0717(2) 0.6364(2) 0.21840(14) 0.0646(19) Uani 1 1 d G . .
C17 C 0.0536(2) 0.6877(2) 0.13505(15) 0.0530(15) Uani 1 1 d G . .
C18 C 0.08581(18) 0.63887(18) 0.06719(13) 0.0414(13) Uani 1 1 d G . .
C19 C 0.5727(3) 0.7369(2) -0.4748(2) 0.0473(14) Uani 1 1 d G . .
C20 C 0.6278(3) 0.7900(3) -0.4443(2) 0.070(2) Uani 1 1 d G . .
C21 C 0.6338(3) 0.8878(3) -0.4869(3) 0.070(2) Uani 1 1 d G . .
C22 C 0.5847(3) 0.9326(2) -0.5601(3) 0.0550(17) Uani 1 1 d G . .
C23 C 0.5295(4) 0.8795(3) -0.5906(2) 0.079(2) Uani 1 1 d G . .
C24 C 0.5236(4) 0.7817(3) -0.5480(2) 0.072(2) Uani 1 1 d G . .
C25 C 0.6004(2) 0.32341(19) -0.2287(3) 0.0452(14) Uani 1 1 d G . .
C26 C 0.5065(2) 0.3149(2) -0.2486(3) 0.0546(17) Uani 1 1 d G . .
C27 C 0.4726(2) 0.2250(3) -0.2187(3) 0.0599(18) Uani 1 1 d G . .
C28 C 0.5325(3) 0.1435(2) -0.1689(3) 0.0574(17) Uani 1 1 d G . .
C29 C 0.6264(3) 0.1519(2) -0.1490(3) 0.0533(16) Uani 1 1 d G . .
C30 C 0.6603(2) 0.2419(2) -0.1789(3) 0.0491(15) Uani 1 1 d G . .
C31 C 0.1800(2) 0.9937(2) -0.1847(2) 0.0365(12) Uani 1 1 d G . .
C32 C 0.1107(3) 0.9547(3) -0.11667(19) 0.0531(16) Uani 1 1 d G . .
C33 C 0.0054(3) 0.9753(3) -0.1244(3) 0.076(2) Uani 1 1 d G . .
C34 C -0.03059(19) 1.0349(3) -0.2002(3) 0.082(3) Uani 1 1 d G . .
C35 C 0.0387(3) 1.0739(3) -0.2682(3) 0.0628(18) Uani 1 1 d G . .
C36 C 0.1440(2) 1.0534(3) -0.26042(19) 0.0398(12) Uani 1 1 d G . .
C37 C 0.61407(19) 0.8231(3) -0.0902(2) 0.0500(16) Uani 1 1 d G . .
C38 C 0.6859(3) 0.7907(3) -0.03146(19) 0.0550(17) Uani 1 1 d G . .
C39 C 0.7910(2) 0.7868(3) -0.0605(3) 0.0618(19) Uani 1 1 d G . .
C40 C 0.82420(19) 0.8153(3) -0.1482(3) 0.0639(19) Uani 1 1 d G . .
C41 C 0.7523(3) 0.8477(3) -0.2069(2) 0.0655(19) Uani 1 1 d G . .
C42 C 0.6473(2) 0.8516(3) -0.1779(2) 0.0591(18) Uani 1 1 d G . .
C43 C 0.2192(4) 0.8389(4) -0.4110(3) 0.0403(13) Uani 1 1 d . A 1
H43D H 0.2395 0.8046 -0.4576 0.060 Uiso 0.50 1 d PR A 1
H43A H 0.2346 0.9047 -0.4265 0.048 Uiso 1 1 d R A 1
H43B H 0.1454 0.8453 -0.3962 0.048 Uiso 0.50 1 d PR A 1
C44 C 0.2517(9) 0.7927(9) -0.4833(7) 0.054(3) Uani 0.50 1 d P A 1
H44B H 0.3258 0.7852 -0.4964 0.065 Uiso 0.50 1 d PR A 1
H44D H 0.2362 0.7268 -0.4668 0.065 Uiso 0.50 1 d PR A 1
C45 C 0.2034(9) 0.8481(10) -0.5641(7) 0.061(3) Uani 0.50 1 d P A 1
H45A H 0.2193 0.9137 -0.5819 0.073 Uiso 0.50 1 d PR A 1
H45B H 0.1293 0.8555 -0.5521 0.073 Uiso 0.50 1 d PR A 1
C46 C 0.2433(11) 0.7968(11) -0.6357(9) 0.082(4) Uani 0.50 1 d PU A 1
H46A H 0.2118 0.8334 -0.6864 0.122 Uiso 0.50 1 d PR A 1
H46B H 0.3173 0.7902 -0.6482 0.122 Uiso 0.50 1 d PR A 1
H46C H 0.2265 0.7315 -0.6181 0.122 Uiso 0.50 1 d PR A 1
C44' C 0.1025(8) 0.8820(8) -0.3905(7) 0.043(3) Uani 0.50 1 d P B 2
H44A H 0.0755 0.8288 -0.3495 0.064 Uiso 0.50 1 d PR B 2
H44C H 0.1004 0.9352 -0.3627 0.064 Uiso 0.50 1 d PR B 2
C45' C 0.0377(9) 0.9217(9) -0.4667(7) 0.053(3) Uani 0.50 1 d P . 2
H45C H -0.0330 0.9448 -0.4438 0.064 Uiso 0.50 1 d PR . 2
H45D H 0.0388 0.8676 -0.4931 0.064 Uiso 0.50 1 d PR . 2
C46' C 0.0748(10) 1.0053(10) -0.5361(8) 0.068(4) Uani 0.50 1 d P . 2
H46D H 0.0305 1.0267 -0.5807 0.103 Uiso 0.50 1 d PR . 2
H46E H 0.0723 1.0604 -0.5105 0.103 Uiso 0.50 1 d PR . 2
H46F H 0.1449 0.9824 -0.5604 0.103 Uiso 0.50 1 d PR . 2
F6 F 0.2014(3) 0.3915(3) 0.1805(2) 0.0665(10) Uani 1 1 d . . .
F7 F 0.1382(3) 0.4841(3) 0.3125(2) 0.0882(14) Uani 1 1 d . . .
F8 F 0.0412(4) 0.6800(4) 0.2846(2) 0.0973(15) Uani 1 1 d . . .
F9 F 0.0089(3) 0.7838(3) 0.1220(3) 0.0757(11) Uani 1 1 d . . .
F10 F 0.0699(2) 0.6912(2) -0.01085(19) 0.0475(8) Uani 1 1 d . . .
F11 F 0.6714(4) 0.7506(4) -0.3753(4) 0.152(3) Uani 1 1 d . . .
F12 F 0.6812(5) 0.9413(4) -0.4584(4) 0.141(2) Uani 1 1 d . . .
F13 F 0.5894(3) 1.0261(2) -0.6012(2) 0.0711(11) Uani 1 1 d . . .
F14 F 0.4857(6) 0.9215(4) -0.6594(3) 0.166(3) Uani 1 1 d . . .
F15 F 0.4744(6) 0.7321(4) -0.5770(3) 0.170(3) Uani 1 1 d . . .
F16 F 0.4487(2) 0.3897(2) -0.2976(2) 0.0637(10) Uani 1 1 d . . .
F17 F 0.3828(3) 0.2157(3) -0.2362(3) 0.0793(12) Uani 1 1 d . . .
F18 F 0.4992(3) 0.0589(2) -0.1380(3) 0.0786(12) Uani 1 1 d . . .
F19 F 0.6822(3) 0.0740(2) -0.1003(2) 0.0634(10) Uani 1 1 d . . .
F20 F 0.7483(2) 0.2488(2) -0.1578(2) 0.0578(9) Uani 1 1 d . . .
F21 F 0.1417(3) 0.8979(3) -0.0446(2) 0.0809(13) Uani 1 1 d . . .
F22 F -0.0616(3) 0.9402(3) -0.0595(4) 0.121(2) Uani 1 1 d . . .
F23 F -0.1305(3) 1.0531(3) -0.2079(5) 0.146(3) Uani 1 1 d . . .
F24 F 0.0052(3) 1.1304(3) -0.3407(3) 0.1022(16) Uani 1 1 d . . .
F25 F 0.2082(2) 1.0909(2) -0.32497(19) 0.0565(9) Uani 1 1 d . . .
F26 F 0.6589(3) 0.7613(3) 0.0514(2) 0.0705(11) Uani 1 1 d . . .
F27 F 0.8597(3) 0.7562(3) -0.0044(3) 0.0807(12) Uani 1 1 d . . .
F28 F 0.9248(3) 0.8130(3) -0.1766(3) 0.0836(13) Uani 1 1 d . . .
F29 F 0.7832(3) 0.8762(3) -0.2904(3) 0.0903(14) Uani 1 1 d . . .
F30 F 0.5792(3) 0.8847(3) -0.2339(2) 0.0745(12) Uani 1 1 d . . .

loop_
_atom_site_aniso_label
_atom_site_aniso_U_11
_atom_site_aniso_U_22
_atom_site_aniso_U_33
_atom_site_aniso_U_23
_atom_site_aniso_U_13
_atom_site_aniso_U_12
Co1 0.0213(3) 0.0286(3) 0.0423(4) 0.0160(3) -0.0082(3) -0.0115(3)
Co2 0.0249(5) 0.0362(5) 0.0524(6) 0.0253(5) -0.0166(4) -0.0174(4)
S1 0.0237(6) 0.0495(8) 0.0452(8) -0.0039(6) -0.0045(5) -0.0162(6)
S2 0.0301(6) 0.0345(7) 0.0404(7) 0.0087(5) -0.0027(5) -0.0175(5)
S3 0.0592(9) 0.0284(7) 0.0658(10) 0.0056(7) 0.0196(8) -0.0108(6)
S4 0.0256(6) 0.0277(7) 0.0839(11) 0.0086(7) -0.0053(7) -0.0096(5)
S5 0.0452(8) 0.0310(7) 0.0618(9) 0.0133(6) -0.0250(7) -0.0183(6)
S6 0.0441(8) 0.0511(8) 0.0527(9) 0.0186(7) -0.0241(7) -0.0280(7)
O1 0.0320(18) 0.0327(18) 0.0364(19) 0.0095(15) -0.0094(15) -0.0104(14)
O2 0.0278(17) 0.0396(19) 0.043(2) 0.0182(16) -0.0142(15) -0.0151(15)
O3 0.0299(17) 0.0303(18) 0.042(2) 0.0162(15) -0.0046(15) -0.0080(14)
O4 0.0285(17) 0.0305(18) 0.059(2) 0.0232(17) -0.0155(16) -0.0142(14)
O5 0.0272(17) 0.0302(17) 0.0398(19) 0.0103(15) -0.0148(15) -0.0059(14)
O6 0.0288(17) 0.040(2) 0.061(2) 0.0317(18) -0.0246(17) -0.0190(15)
N1 0.0236(19) 0.027(2) 0.038(2) 0.0056(17) -0.0044(17) -0.0086(16)
N2 0.0224(19) 0.032(2) 0.035(2) 0.0137(17) -0.0103(17) -0.0103(16)
N3 0.026(2) 0.028(2) 0.045(3) 0.0169(19) -0.0045(18) -0.0120(18)
N4 0.023(2) 0.028(2) 0.056(3) 0.0171(19) -0.009(2) -0.0152(17)
N5 0.025(2) 0.029(2) 0.038(2) 0.0123(18) -0.0126(18) -0.0109(17)
N6 0.024(2) 0.032(2) 0.048(3) 0.0210(19) -0.0121(18) -0.0173(17)
B1 0.031(3) 0.030(3) 0.041(3) 0.009(3) -0.004(3) -0.011(2)
C1 0.025(2) 0.025(2) 0.039(3) 0.005(2) -0.006(2) -0.0094(19)
C2 0.020(2) 0.026(2) 0.037(3) 0.008(2) -0.003(2) -0.0104(18)
C3 0.025(2) 0.030(3) 0.058(3) 0.008(2) 0.002(2) -0.011(2)
C4 0.024(2) 0.031(3) 0.062(4) 0.014(2) -0.004(2) -0.012(2)
C5 0.028(2) 0.032(3) 0.041(3) 0.012(2) -0.010(2) -0.014(2)
C6 0.032(3) 0.035(3) 0.046(3) 0.018(2) -0.016(2) -0.021(2)
C13 0.022(2) 0.048(3) 0.037(3) 0.007(2) -0.002(2) -0.022(2)
C14 0.041(3) 0.064(4) 0.051(4) 0.018(3) -0.013(3) -0.040(3)
C15 0.061(4) 0.110(6) 0.037(3) 0.003(4) -0.006(3) -0.067(4)
C16 0.058(4) 0.092(5) 0.058(4) -0.020(4) 0.007(3) -0.050(4)
C17 0.047(3) 0.065(4) 0.052(4) -0.012(3) 0.000(3) -0.027(3)
C18 0.024(2) 0.059(3) 0.040(3) -0.003(3) 0.001(2) -0.020(2)
C19 0.052(3) 0.032(3) 0.043(3) 0.001(2) 0.018(3) -0.007(3)
C20 0.059(4) 0.053(4) 0.086(5) 0.022(4) -0.009(4) -0.033(3)
C21 0.064(4) 0.048(4) 0.090(5) 0.014(4) -0.010(4) -0.029(3)
C22 0.071(4) 0.031(3) 0.048(4) 0.002(3) 0.024(3) -0.016(3)
C23 0.146(7) 0.058(4) 0.028(3) 0.013(3) -0.008(4) -0.038(5)
C24 0.138(7) 0.048(4) 0.032(3) 0.001(3) 0.000(4) -0.041(4)
C25 0.034(3) 0.027(3) 0.069(4) 0.011(3) -0.016(3) -0.011(2)
C26 0.041(3) 0.041(3) 0.077(4) 0.019(3) -0.026(3) -0.017(3)
C27 0.046(3) 0.056(4) 0.079(4) 0.018(3) -0.030(3) -0.031(3)
C28 0.064(4) 0.038(3) 0.072(4) 0.013(3) -0.025(3) -0.031(3)
C29 0.059(4) 0.030(3) 0.066(4) 0.013(3) -0.029(3) -0.011(3)
C30 0.035(3) 0.035(3) 0.074(4) 0.007(3) -0.022(3) -0.010(2)
C31 0.036(3) 0.033(3) 0.042(3) -0.007(2) -0.001(2) -0.012(2)
C32 0.065(4) 0.045(3) 0.053(4) -0.019(3) 0.018(3) -0.030(3)
C33 0.055(4) 0.047(4) 0.127(7) -0.047(4) 0.044(4) -0.025(3)
C34 0.025(3) 0.050(4) 0.177(9) -0.051(5) 0.006(4) -0.006(3)
C35 0.045(4) 0.046(4) 0.099(5) -0.024(4) -0.030(4) 0.009(3)
C36 0.031(3) 0.038(3) 0.046(3) -0.005(2) -0.007(2) -0.003(2)
C37 0.040(3) 0.039(3) 0.069(4) 0.020(3) -0.026(3) -0.024(2)
C38 0.050(3) 0.039(3) 0.078(5) 0.014(3) -0.032(3) -0.025(3)
C39 0.049(4) 0.037(3) 0.105(6) 0.004(3) -0.044(4) -0.016(3)
C40 0.034(3) 0.042(3) 0.117(6) -0.008(4) -0.021(4) -0.014(3)
C41 0.050(4) 0.054(4) 0.084(5) 0.019(3) -0.010(3) -0.029(3)
C42 0.043(3) 0.053(4) 0.072(4) 0.030(3) -0.025(3) -0.026(3)
C43 0.038(3) 0.034(3) 0.039(3) 0.010(2) -0.006(2) -0.009(2)
C44 0.048(7) 0.075(8) 0.030(6) -0.003(6) -0.018(5) 0.005(6)
C45 0.046(7) 0.078(9) 0.043(7) -0.002(6) -0.017(6) 0.013(6)
C46 0.076(6) 0.093(6) 0.074(6) -0.023(4) -0.018(4) -0.003(4)
C44' 0.044(6) 0.039(6) 0.043(6) -0.002(5) -0.012(5) -0.006(5)
C45' 0.045(7) 0.061(8) 0.050(7) 0.002(6) -0.023(6) -0.009(6)
C46' 0.057(8) 0.073(9) 0.061(8) 0.016(7) -0.024(7) -0.007(7)
F6 0.077(2) 0.060(2) 0.058(2) 0.0288(17) -0.0293(18) -0.0354(19)
F7 0.109(3) 0.135(4) 0.039(2) 0.018(2) -0.022(2) -0.092(3)
F8 0.123(4) 0.141(4) 0.057(2) -0.045(3) 0.020(2) -0.082(3)
F9 0.073(3) 0.070(3) 0.086(3) -0.036(2) 0.010(2) -0.015(2)
F10 0.0370(16) 0.0470(18) 0.0486(19) 0.0013(15) -0.0092(14) 0.0007(14)
F11 0.153(5) 0.106(4) 0.206(6) 0.097(4) -0.132(4) -0.097(3)
F12 0.175(5) 0.098(3) 0.171(5) 0.051(3) -0.084(4) -0.109(4)
F13 0.099(3) 0.0357(18) 0.060(2) 0.0036(16) 0.027(2) -0.0219(18)
F14 0.343(9) 0.103(4) 0.081(3) 0.057(3) -0.109(5) -0.124(5)
F15 0.395(10) 0.106(4) 0.063(3) 0.039(3) -0.101(4) -0.159(5)
F16 0.0438(18) 0.053(2) 0.085(2) 0.0277(18) -0.0314(17) -0.0201(15)
F17 0.066(2) 0.074(2) 0.104(3) 0.023(2) -0.044(2) -0.045(2)
F18 0.091(3) 0.045(2) 0.104(3) 0.0231(19) -0.038(2) -0.0458(19)
F19 0.068(2) 0.0311(17) 0.084(3) 0.0119(16) -0.0326(19) -0.0048(15)
F20 0.0359(17) 0.0377(17) 0.099(3) 0.0022(17) -0.0319(17) -0.0069(13)
F21 0.138(4) 0.064(2) 0.044(2) 0.0002(18) 0.016(2) -0.059(2)
F22 0.095(3) 0.081(3) 0.184(5) -0.070(3) 0.096(3) -0.057(3)
F23 0.026(2) 0.082(3) 0.333(8) -0.075(4) -0.013(3) 0.004(2)
F24 0.085(3) 0.073(3) 0.152(4) -0.017(3) -0.082(3) 0.018(2)
F25 0.0532(19) 0.0535(19) 0.0436(18) 0.0112(15) -0.0042(15) 0.0005(16)
F26 0.068(2) 0.069(2) 0.077(3) 0.019(2) -0.046(2) -0.0287(19)
F27 0.057(2) 0.061(2) 0.133(4) -0.005(2) -0.059(2) -0.0119(18)
F28 0.0364(19) 0.072(3) 0.149(4) -0.028(3) -0.013(2) -0.0182(18)
F29 0.058(2) 0.104(3) 0.095(3) 0.015(3) 0.000(2) -0.036(2)
F30 0.052(2) 0.093(3) 0.063(2) 0.039(2) -0.0233(18) -0.0316(19)

loop_
_atom_type_symbol
_atom_type_description
_atom_type_scat_dispersion_real
_atom_type_scat_dispersion_imag
_atom_type_scat_source
C C 0.0033 0.0016 'International Tables Vol C Tables 4.2.6.8 and 6.1.1.4'
H H 0.0000 0.0000 'International Tables Vol C Tables 4.2.6.8 and 6.1.1.4'
B B 0.0013 0.0007 'International Tables Vol C Tables 4.2.6.8 and 6.1.1.4'
N N 0.0061 0.0033 'International Tables Vol C Tables 4.2.6.8 and 6.1.1.4'
O O 0.0106 0.0060 'International Tables Vol C Tables 4.2.6.8 and 6.1.1.4'
F F 0.0171 0.0103 'International Tables Vol C Tables 4.2.6.8 and 6.1.1.4'
S S 0.1246 0.1234 'International Tables Vol C Tables 4.2.6.8 and 6.1.1.4'
Co Co 0.3494 0.9721 'International Tables Vol C Tables 4.2.6.8 and 6.1.1.4'

loop_
_geom_angle_atom_site_label_1
_geom_angle_atom_site_label_2
_geom_angle_atom_site_label_3
_geom_angle
_geom_angle_site_symmetry_1
_geom_angle_site_symmetry_3
N3 Co1 N5 86.69(17) . .
N3 Co1 N1 85.99(16) . .
N5 Co1 N1 86.78(16) . .
N3 Co1 N6 103.72(16) . .
N5 Co1 N6 81.79(16) . .
N1 Co1 N6 164.47(18) . .
N3 Co1 N4 81.67(17) . .
N5 Co1 N4 163.76(15) . .
N1 Co1 N4 103.56(17) . .
N6 Co1 N4 89.98(17) . .
N3 Co1 N2 163.47(18) . .
N5 Co1 N2 103.60(16) . .
N1 Co1 N2 81.78(16) . .
N6 Co1 N2 90.69(16) . .
N4 Co1 N2 90.41(16) . .
O2 Co2 O2 180 . 2_665
O2 Co2 O6 88.82(12) . 2_665
O2 Co2 O6 91.18(12) 2_665 2_665
O2 Co2 O6 91.18(12) . .
O2 Co2 O6 88.82(12) 2_665 .
O6 Co2 O6 180 2_665 .
O2 Co2 O4 90.59(13) . .
O2 Co2 O4 89.41(13) 2_665 .
O6 Co2 O4 91.47(14) 2_665 .
O6 Co2 O4 88.53(14) . .
O2 Co2 O4 89.41(13) . 2_665
O2 Co2 O4 90.59(13) 2_665 2_665
O6 Co2 O4 88.53(14) 2_665 2_665
O6 Co2 O4 91.47(14) . 2_665
O4 Co2 O4 180 . 2_665
C7 S1 C1 101.0(2) . .
C7 S1 C7' 10.23(19) . .
C1 S1 C7' 103.15(19) . .
C2 S2 C13 101.50(19) . .
C3 S3 C19 102.4(2) . .
C4 S4 C25 101.61(19) . .
C5 S5 C31 101.81(19) . .
C6 S6 C37 102.4(2) . .
N1 O1 B1 111.6(3) . .
N2 O2 Co2 114.8(3) . .
N3 O3 B1 111.9(3) . .
N4 O4 Co2 115.4(3) . .
N5 O5 B1 111.6(3) . .
N6 O6 Co2 114.3(2) . .
C1 N1 O1 119.0(4) . .
C1 N1 Co1 115.9(3) . .
O1 N1 Co1 122.2(2) . .
O2 N2 C2 120.3(3) . .
O2 N2 Co1 125.0(3) . .
C2 N2 Co1 114.1(3) . .
C3 N3 O3 119.9(4) . .
C3 N3 Co1 115.9(3) . .
O3 N3 Co1 121.2(3) . .
O4 N4 C4 120.1(4) . .
O4 N4 Co1 124.7(3) . .
C4 N4 Co1 114.7(3) . .
C5 N5 O5 119.5(4) . .
C5 N5 Co1 116.3(3) . .
O5 N5 Co1 121.8(3) . .
O6 N6 C6 119.9(4) . .
O6 N6 Co1 124.9(3) . .
C6 N6 Co1 114.7(3) . .
O5 B1 O1 109.4(4) . .
O5 B1 O3 109.0(4) . .
O1 B1 O3 108.1(4) . .
O5 B1 C43 111.3(4) . .
O1 B1 C43 108.5(4) . .
O3 B1 C43 110.4(4) . .
N1 C1 C2 113.2(4) . .
N1 C1 S1 126.7(4) . .
C2 C1 S1 119.8(3) . .
N2 C2 C1 114.3(4) . .
N2 C2 S2 124.2(3) . .
C1 C2 S2 121.5(3) . .
N3 C3 C4 113.6(5) . .
N3 C3 S3 128.0(4) . .
C4 C3 S3 118.3(4) . .
N4 C4 C3 113.4(4) . .
N4 C4 S4 125.7(4) . .
C3 C4 S4 120.8(4) . .
N5 C5 C6 113.2(4) . .
N5 C5 S5 128.4(3) . .
C6 C5 S5 118.2(4) . .
N6 C6 C5 113.6(4) . .
N6 C6 S6 124.1(4) . .
C5 C6 S6 122.3(4) . .
C8 C7 C12 120.0 . .
C8 C7 S1 122.2(2) . .
C12 C7 S1 117.3(2) . .
C7 C8 C9 120.0 . .
C7 C8 F1 115.9 . .
C9 C8 F1 124.0 . .
F2 C9 C8 114.1 . .
F2 C9 C10 125.8 . .
C8 C9 C10 120.0 . .
F3 C10 C11 126.7 . .
F3 C10 C9 113.3 . .
C11 C10 C9 120.0 . .
F4 C11 C10 113.8 . .
F4 C11 C12 126.1 . .
C10 C11 C12 120.0 . .
F5 C12 C11 114.6 . .
F5 C12 C7 125.3 . .
C11 C12 C7 120.0 . .
C8' C7' C12' 120.0 . .
C8' C7' S1 117.25(8) . .
C12' C7' S1 122.67(8) . .
F1' C8' C9' 115.2 . .
F1' C8' C7' 124.8 . .
C9' C8' C7' 120.0 . .
C8' C9' C10' 120.0 . .
C8' C9' F2' 122.7 . .
C10' C9' F2' 117.3 . .
C11' C10' C9' 120.0 . .
C11' C10' F3' 124.6 . .
C9' C10' F3' 115.3 . .
F4' C11' C12' 125.6 . .
F4' C11' C10' 114.4 . .
C12' C11' C10' 120.0 . .
F5' C12' C11' 122.3 . .
F5' C12' C7' 117.7 . .
C11' C12' C7' 120.0 . .
C14 C13 C18 120.0 . .
C14 C13 S2 119.26(8) . .
C18 C13 S2 120.31(8) . .
F6 C14 C15 120.33(18) . .
F6 C14 C13 119.66(18) . .
C15 C14 C13 120.0 . .
F7 C15 C14 118.0(3) . .
F7 C15 C16 122.0(3) . .
C14 C15 C16 120.0 . .
F8 C16 C15 118.3(3) . .
F8 C16 C17 121.7(3) . .
C15 C16 C17 120.0 . .
F9 C17 C18 121.5(2) . .
F9 C17 C16 118.5(2) . .
C18 C17 C16 120.0 . .
F10 C18 C17 117.83(17) . .
F10 C18 C13 122.14(17) . .
C17 C18 C13 120.0 . .
C20 C19 C24 120.0 . .
C20 C19 S3 121.7(2) . .
C24 C19 S3 118.1(2) . .
F11 C20 C19 120.8(3) . .
F11 C20 C21 119.2(3) . .
C19 C20 C21 120.0 . .
F12 C21 C20 121.8(3) . .
F12 C21 C22 118.1(3) . .
C20 C21 C22 120.0 . .
F13 C22 C23 119.4(3) . .
F13 C22 C21 120.6(3) . .
C23 C22 C21 120.0 . .
F14 C23 C22 119.3(4) . .
F14 C23 C24 120.7(4) . .
C22 C23 C24 120.0 . .
F15 C24 C23 120.0(3) . .
F15 C24 C19 120.0(3) . .
C23 C24 C19 120.0 . .
C26 C25 C30 120.0 . .
C26 C25 S4 121.73(18) . .
C30 C25 S4 118.06(18) . .
F16 C26 C25 121.9(2) . .
F16 C26 C27 118.1(2) . .
C25 C26 C27 120.0 . .
F17 C27 C28 119.1(3) . .
F17 C27 C26 120.9(3) . .
C28 C27 C26 120.0 . .
F18 C28 C27 120.4(3) . .
F18 C28 C29 119.6(3) . .
C27 C28 C29 120.0 . .
F19 C29 C30 120.5(3) . .
F19 C29 C28 119.5(3) . .
C30 C29 C28 120.0 . .
F20 C30 C29 118.9(2) . .
F20 C30 C25 121.1(2) . .
C29 C30 C25 120.0 . .
C32 C31 C36 120.0 . .
C32 C31 S5 120.1(2) . .
C36 C31 S5 119.9(2) . .
F21 C32 C31 121.8(3) . .
F21 C32 C33 118.2(3) . .
C31 C32 C33 120.0 . .
F22 C33 C32 120.5(4) . .
F22 C33 C34 119.4(4) . .
C32 C33 C34 120.0 . .
F23 C34 C35 120.1(5) . .
F23 C34 C33 119.9(5) . .
C35 C34 C33 120.0 . .
F24 C35 C34 120.4(4) . .
F24 C35 C36 119.6(4) . .
C34 C35 C36 120.0 . .
F25 C36 C35 119.3(3) . .
F25 C36 C31 120.7(3) . .
C35 C36 C31 120.0 . .
C38 C37 C42 120.0 . .
C38 C37 S6 117.3(2) . .
C42 C37 S6 122.2(2) . .
F26 C38 C37 122.3(3) . .
F26 C38 C39 117.7(3) . .
C37 C38 C39 120.0 . .
F27 C39 C40 119.9(3) . .
F27 C39 C38 120.1(3) . .
C40 C39 C38 120.0 . .
F28 C40 C39 120.4(4) . .
F28 C40 C41 119.6(4) . .
C39 C40 C41 120.0 . .
F29 C41 C42 119.7(3) . .
F29 C41 C40 120.3(3) . .
C42 C41 C40 120.0 . .
F30 C42 C41 119.6(3) . .
F30 C42 C37 120.4(3) . .
C41 C42 C37 120.0 . .
C44 C43 B1 111.1(6) . .
C44 C43 H43D 3.3 . .
B1 C43 H43D 109.5 . .
C44 C43 H43A 109.5 . .
B1 C43 H43A 109.8 . .
H43D C43 H43A 112.7 . .
C44 C43 H43B 108.6 . .
B1 C43 H43B 109.6 . .
H43D C43 H43B 107.0 . .
H43A C43 H43B 108.2 . .
C43 C44 C45 115.8(9) . .
C43 C44 H43D 6.6 . .
C45 C44 H43D 118.9 . .
C43 C44 H44B 107.7 . .
C45 C44 H44B 108.7 . .
H43D C44 H44B 110.7 . .
C43 C44 H44D 108.5 . .
C45 C44 H44D 108.3 . .
H43D C44 H44D 101.9 . .
H44B C44 H44D 107.6 . .
C46 C45 C44 112.0(11) . .
C46 C45 H45A 108.0 . .
C44 C45 H45A 109.1 . .
C46 C45 H45B 110.0 . .
C44 C45 H45B 109.5 . .
H45A C45 H45B 108.1 . .
C45 C46 H46A 110.6 . .
C45 C46 H46B 109.9 . .
H46A C46 H46B 109.5 . .
C45 C46 H46C 107.9 . .
H46A C46 H46C 109.5 . .
H46B C46 H46C 109.5 . .
C45' C44' H43B 115.4 . .
C45' C44' H44A 110.0 . .
H43B C44' H44A 84.2 . .
C45' C44' H44C 109.9 . .
H43B C44' H44C 124.1 . .
H44A C44' H44C 109.5 . .
C46' C45' C44' 114.4(9) . .
C46' C45' C46' 86.6(9) . 2_574
C44' C45' C46' 125.0(11) . 2_574
C46' C45' H45C 109.4 . .
C44' C45' H45C 107.9 . .
C46' C45' H45C 23.5 2_574 .
C46' C45' H45D 108.0 . .
C44' C45' H45D 109.2 . .
C46' C45' H45D 111.0 2_574 .
H45C C45' H45D 107.7 . .
C45' C46' C45' 93.4(9) . 2_574
C45' C46' H46D 109.7 . .
C45' C46' H46D 53.3 2_574 .
C45' C46' H46E 108.6 . .
C45' C46' H46E 67.7 2_574 .
H46D C46' H46E 109.5 . .
C45' C46' H46F 110.0 . .
C45' C46' H46F 155.5 2_574 .
H46D C46' H46F 109.5 . .
H46E C46' H46F 109.5 . .

loop_
_geom_bond_atom_site_label_1
_geom_bond_atom_site_label_2
_geom_bond_distance
_geom_bond_site_symmetry_2
Co1 N3 1.904(4) .
Co1 N5 1.904(4) .
Co1 N1 1.907(4) .
Co1 N6 1.911(4) .
Co1 N4 1.916(4) .
Co1 N2 1.918(4) .
Co2 O2 2.056(3) .
Co2 O2 2.056(3) 2_665
Co2 O6 2.074(3) 2_665
Co2 O6 2.074(3) .
Co2 O4 2.085(4) .
Co2 O4 2.085(4) 2_665
S1 C7 1.663(4) .
S1 C1 1.752(4) .
S1 C7' 1.822(3) .
S2 C2 1.748(4) .
S2 C13 1.768(3) .
S3 C3 1.747(6) .
S3 C19 1.767(3) .
S4 C4 1.740(5) .
S4 C25 1.765(2) .
S5 C5 1.750(5) .
S5 C31 1.752(3) .
S6 C6 1.732(5) .
S6 C37 1.765(3) .
O1 N1 1.358(5) .
O1 B1 1.518(6) .
O2 N2 1.300(5) .
O3 N3 1.371(4) .
O3 B1 1.521(6) .
O4 N4 1.298(4) .
O5 N5 1.370(4) .
O5 B1 1.499(7) .
O6 N6 1.298(4) .
N1 C1 1.298(5) .
N2 C2 1.312(5) .
N3 C3 1.282(6) .
N4 C4 1.302(7) .
N5 C5 1.290(6) .
N6 C6 1.315(6) .
B1 C43 1.567(7) .
C1 C2 1.445(6) .
C3 C4 1.460(6) .
C5 C6 1.457(6) .
C7 C8 1.3900 .
C7 C12 1.3900 .
C8 C9 1.3900 .
C8 F1 1.4246 .
C9 F2 1.2774 .
C9 C10 1.3900 .
C10 F3 1.2664 .
C10 C11 1.3900 .
C11 F4 1.2781 .
C11 C12 1.3900 .
C12 F5 1.2771 .
C7' C8' 1.3900 .
C7' C12' 1.3900 .
C8' F1' 1.2269 .
C8' C9' 1.3900 .
C9' C10' 1.3900 .
C9' F2' 1.4345 .
C10' C11' 1.3900 .
C10' F3' 1.4100 .
C11' F4' 1.2981 .
C11' C12' 1.3900 .
C12' F5' 1.2930 .
C13 C14 1.3900 .
C13 C18 1.3900 .
C14 F6 1.331(4) .
C14 C15 1.3900 .
C15 F7 1.322(4) .
C15 C16 1.3900 .
C16 F8 1.321(4) .
C16 C17 1.3900 .
C17 F9 1.323(4) .
C17 C18 1.3900 .
C18 F10 1.314(3) .
C19 C20 1.3900 .
C19 C24 1.3900 .
C20 F11 1.286(5) .
C20 C21 1.3900 .
C21 F12 1.302(5) .
C21 C22 1.3900 .
C22 F13 1.327(4) .
C22 C23 1.3900 .
C23 F14 1.290(5) .
C23 C24 1.3900 .
C24 F15 1.280(5) .
C25 C26 1.3900 .
C25 C30 1.3900 .
C26 F16 1.320(3) .
C26 C27 1.3900 .
C27 F17 1.325(4) .
C27 C28 1.3900 .
C28 F18 1.318(3) .
C28 C29 1.3900 .
C29 F19 1.328(3) .
C29 C30 1.3900 .
C30 F20 1.314(3) .
C31 C32 1.3900 .
C31 C36 1.3900 .
C32 F21 1.308(5) .
C32 C33 1.3900 .
C33 F22 1.324(4) .
C33 C34 1.3900 .
C34 F23 1.321(4) .
C34 C35 1.3900 .
C35 F24 1.323(5) .
C35 C36 1.3900 .
C36 F25 1.309(4) .
C37 C38 1.3900 .
C37 C42 1.3900 .
C38 F26 1.306(5) .
C38 C39 1.3900 .
C39 F27 1.328(4) .
C39 C40 1.3900 .
C40 F28 1.335(4) .
C40 C41 1.3900 .
C41 F29 1.323(5) .
C41 C42 1.3900 .
C42 F30 1.322(4) .
C43 C44 1.431(12) .
C43 H43D 0.9603 .
C43 H43A 0.9597 .
C43 H43B 0.9599 .
C44 C45 1.508(13) .
C44 H43D 0.4754 .
C44 H44B 0.9603 .
C44 H44D 0.9601 .
C45 C46 1.470(17) .
C45 H45A 0.9599 .
C45 H45B 0.9599 .
C46 H46A 0.9599 .
C46 H46B 0.9600 .
C46 H46C 0.9599 .
C44' C45' 1.544(13) .
C44' H43B 0.6841 .
C44' H44A 0.9600 .
C44' H44C 0.9599 .
C45' C46' 1.515(15) .
C45' C46' 1.607(16) 2_574
C45' H45C 0.9599 .
C45' H45D 0.9599 .
C46' C45' 1.607(16) 2_574
C46' H46D 0.9599 .
C46' H46E 0.9601 .
C46' H46F 0.9599 .

loop_
_geom_torsion_atom_site_label_1
_geom_torsion_atom_site_label_2
_geom_torsion_atom_site_label_3
_geom_torsion_atom_site_label_4
_geom_torsion
_geom_torsion_site_symmetry_1
_geom_torsion_site_symmetry_4
O2 Co2 O2 N2 123(100) 2_665 .
O6 Co2 O2 N2 -114.4(3) 2_665 .
O6 Co2 O2 N2 65.6(3) . .
O4 Co2 O2 N2 -23.0(3) . .
O4 Co2 O2 N2 157.0(3) 2_665 .
O2 Co2 O4 N4 65.6(3) . .
O2 Co2 O4 N4 -114.4(3) 2_665 .
O6 Co2 O4 N4 154.4(3) 2_665 .
O6 Co2 O4 N4 -25.6(3) . .
O4 Co2 O4 N4 155(100) 2_665 .
O2 Co2 O6 N6 -21.9(4) . .
O2 Co2 O6 N6 158.1(4) 2_665 .
O6 Co2 O6 N6 -144(100) 2_665 .
O4 Co2 O6 N6 68.7(4) . .
O4 Co2 O6 N6 -111.3(4) 2_665 .
B1 O1 N1 C1 134.4(4) . .
B1 O1 N1 Co1 -25.4(5) . .
N3 Co1 N1 C1 169.9(4) . .
N5 Co1 N1 C1 -103.2(4) . .
N6 Co1 N1 C1 -60.6(7) . .
N4 Co1 N1 C1 89.5(4) . .
N2 Co1 N1 C1 1.1(3) . .
N3 Co1 N1 O1 -29.6(3) . .
N5 Co1 N1 O1 57.3(3) . .
N6 Co1 N1 O1 99.9(6) . .
N4 Co1 N1 O1 -110.0(3) . .
N2 Co1 N1 O1 161.5(4) . .
Co2 O2 N2 C2 128.2(4) . .
Co2 O2 N2 Co1 -42.3(4) . .
N3 Co1 N2 O2 132.8(5) . .
N5 Co1 N2 O2 -99.9(4) . .
N1 Co1 N2 O2 175.4(4) . .
N6 Co1 N2 O2 -18.2(4) . .
N4 Co1 N2 O2 71.8(4) . .
N3 Co1 N2 C2 -38.2(7) . .
N5 Co1 N2 C2 89.1(4) . .
N1 Co1 N2 C2 4.4(3) . .
N6 Co1 N2 C2 170.8(3) . .
N4 Co1 N2 C2 -99.2(3) . .
B1 O3 N3 C3 133.3(5) . .
B1 O3 N3 Co1 -26.3(5) . .
N5 Co1 N3 C3 171.8(4) . .
N1 Co1 N3 C3 -101.2(4) . .
N6 Co1 N3 C3 91.1(4) . .
N4 Co1 N3 C3 3.1(4) . .
N2 Co1 N3 C3 -59.0(7) . .
N5 Co1 N3 O3 -27.9(3) . .
N1 Co1 N3 O3 59.1(3) . .
N6 Co1 N3 O3 -108.6(3) . .
N4 Co1 N3 O3 163.4(4) . .
N2 Co1 N3 O3 101.3(6) . .
Co2 O4 N4 C4 131.4(4) . .
Co2 O4 N4 Co1 -40.2(4) . .
N3 Co1 N4 O4 174.5(4) . .
N5 Co1 N4 O4 129.8(6) . .
N1 Co1 N4 O4 -101.8(3) . .
N6 Co1 N4 O4 70.6(3) . .
N2 Co1 N4 O4 -20.1(3) . .
N3 Co1 N4 C4 2.5(4) . .
N5 Co1 N4 C4 -42.2(8) . .
N1 Co1 N4 C4 86.3(4) . .
N6 Co1 N4 C4 -101.4(4) . .
N2 Co1 N4 C4 167.9(4) . .
B1 O5 N5 C5 135.0(4) . .
B1 O5 N5 Co1 -26.3(4) . .
N3 Co1 N5 C5 -103.3(4) . .
N1 Co1 N5 C5 170.6(4) . .
N6 Co1 N5 C5 1.1(3) . .
N4 Co1 N5 C5 -59.1(8) . .
N2 Co1 N5 C5 89.8(4) . .
N3 Co1 N5 O5 58.6(3) . .
N1 Co1 N5 O5 -27.5(3) . .
N6 Co1 N5 O5 163.0(3) . .
N4 Co1 N5 O5 102.8(7) . .
N2 Co1 N5 O5 -108.3(3) . .
Co2 O6 N6 C6 127.5(4) . .
Co2 O6 N6 Co1 -43.7(5) . .
N3 Co1 N6 O6 -100.5(4) . .
N5 Co1 N6 O6 174.9(4) . .
N1 Co1 N6 O6 131.9(5) . .
N4 Co1 N6 O6 -19.1(4) . .
N2 Co1 N6 O6 71.3(4) . .
N3 Co1 N6 C6 87.9(4) . .
N5 Co1 N6 C6 3.3(3) . .
N1 Co1 N6 C6 -39.7(7) . .
N4 Co1 N6 C6 169.3(3) . .
N2 Co1 N6 C6 -100.3(3) . .
N5 O5 B1 O1 73.7(4) . .
N5 O5 B1 O3 -44.3(4) . .
N5 O5 B1 C43 -166.4(3) . .
N1 O1 B1 O5 -45.0(5) . .
N1 O1 B1 O3 73.6(5) . .
N1 O1 B1 C43 -166.6(4) . .
N3 O3 B1 O5 74.0(5) . .
N3 O3 B1 O1 -44.8(5) . .
N3 O3 B1 C43 -163.4(4) . .
O1 N1 C1 C2 -167.0(4) . .
Co1 N1 C1 C2 -5.9(5) . .
O1 N1 C1 S1 6.0(7) . .
Co1 N1 C1 S1 167.1(3) . .
C7 S1 C1 N1 35.0(5) . .
C7' S1 C1 N1 45.2(5) . .
C7 S1 C1 C2 -152.5(4) . .
C7' S1 C1 C2 -142.2(4) . .
O2 N2 C2 C1 179.8(4) . .
Co1 N2 C2 C1 -8.7(5) . .
O2 N2 C2 S2 -1.5(7) . .
Co1 N2 C2 S2 170.0(3) . .
N1 C1 C2 N2 9.6(6) . .
S1 C1 C2 N2 -163.9(3) . .
N1 C1 C2 S2 -169.1(3) . .
S1 C1 C2 S2 17.4(6) . .
C13 S2 C2 N2 51.8(4) . .
C13 S2 C2 C1 -129.6(4) . .
O3 N3 C3 C4 -168.0(4) . .
Co1 N3 C3 C4 -7.5(6) . .
O3 N3 C3 S3 7.7(7) . .
Co1 N3 C3 S3 168.3(3) . .
C19 S3 C3 N3 35.6(5) . .
C19 S3 C3 C4 -148.9(4) . .
O4 N4 C4 C3 -179.3(4) . .
Co1 N4 C4 C3 -6.9(6) . .
O4 N4 C4 S4 2.5(7) . .
Co1 N4 C4 S4 174.9(3) . .
N3 C3 C4 N4 9.4(7) . .
S3 C3 C4 N4 -166.8(4) . .
N3 C3 C4 S4 -172.3(4) . .
S3 C3 C4 S4 11.5(6) . .
C25 S4 C4 N4 47.3(5) . .
C25 S4 C4 C3 -130.8(4) . .
O5 N5 C5 C6 -167.2(4) . .
Co1 N5 C5 C6 -4.9(5) . .
O5 N5 C5 S5 8.6(7) . .
Co1 N5 C5 S5 170.9(3) . .
C31 S5 C5 N5 33.6(5) . .
C31 S5 C5 C6 -150.8(4) . .
O6 N6 C6 C5 -178.7(4) . .
Co1 N6 C6 C5 -6.7(5) . .
O6 N6 C6 S6 0.1(6) . .
Co1 N6 C6 S6 172.2(3) . .
N5 C5 C6 N6 7.5(6) . .
S5 C5 C6 N6 -168.7(3) . .
N5 C5 C6 S6 -171.4(3) . .
S5 C5 C6 S6 12.4(6) . .
C37 S6 C6 N6 58.3(4) . .
C37 S6 C6 C5 -122.9(4) . .
C1 S1 C7 C8 70.3(3) . .
C7' S1 C7 C8 -32.7(10) . .
C1 S1 C7 C12 -117.8(2) . .
C7' S1 C7 C12 139.2(13) . .
C12 C7 C8 C9 0.0 . .
S1 C7 C8 C9 171.7(4) . .
C12 C7 C8 F1 -176.8 . .
S1 C7 C8 F1 -5.1(3) . .
C7 C8 C9 F2 178.4 . .
F1 C8 C9 F2 -5.0 . .
C7 C8 C9 C10 0.0 . .
F1 C8 C9 C10 176.6 . .
F2 C9 C10 F3 0.7 . .
C8 C9 C10 F3 178.9 . .
F2 C9 C10 C11 -178.2 . .
C8 C9 C10 C11 0.0 . .
F3 C10 C11 F4 4.0 . .
C9 C10 C11 F4 -177.2 . .
F3 C10 C11 C12 -178.8 . .
C9 C10 C11 C12 0.0 . .
F4 C11 C12 F5 -1.7 . .
C10 C11 C12 F5 -178.5 . .
F4 C11 C12 C7 176.9 . .
C10 C11 C12 C7 0.0 . .
C8 C7 C12 F5 178.4 . .
S1 C7 C12 F5 6.3(3) . .
C8 C7 C12 C11 0.0 . .
S1 C7 C12 C11 -172.1(3) . .
C7 S1 C7' C8' 144.8(12) . .
C1 S1 C7' C8' 65.63(18) . .
C7 S1 C7' C12' -38.6(11) . .
C1 S1 C7' C12' -117.77(16) . .
C12' C7' C8' F1' 179.4 . .
S1 C7' C8' F1' -3.91(9) . .
C12' C7' C8' C9' 0.0 . .
S1 C7' C8' C9' 176.70(9) . .
F1' C8' C9' C10' -179.5 . .
C7' C8' C9' C10' 0.0 . .
F1' C8' C9' F2' 3.4 . .
C7' C8' C9' F2' -177.2 . .
C8' C9' C10' C11' 0.0 . .
F2' C9' C10' C11' 177.3 . .
C8' C9' C10' F3' -177.5 . .
F2' C9' C10' F3' -0.2 . .
C9' C10' C11' F4' -180.0 . .
F3' C10' C11' F4' -2.7 . .
C9' C10' C11' C12' 0.0 . .
F3' C10' C11' C12' 177.3 . .
F4' C11' C12' F5' 1.9 . .
C10' C11' C12' F5' -178.0 . .
F4' C11' C12' C7' 180.0 . .
C10' C11' C12' C7' 0.0 . .
C8' C7' C12' F5' 178.1 . .
S1 C7' C12' F5' 1.61(9) . .
C8' C7' C12' C11' 0.0 . .
S1 C7' C12' C11' -176.51(9) . .
C2 S2 C13 C14 -133.87(15) . .
C2 S2 C13 C18 53.64(19) . .
C18 C13 C14 F6 179.3(2) . .
S2 C13 C14 F6 6.8(2) . .
C18 C13 C14 C15 0.0 . .
S2 C13 C14 C15 -172.51(9) . .
F6 C14 C15 F7 -1.1(2) . .
C13 C14 C15 F7 178.2(2) . .
F6 C14 C15 C16 -179.3(2) . .
C13 C14 C15 C16 0.0 . .
F7 C15 C16 F8 1.1(3) . .
C14 C15 C16 F8 179.3(2) . .
F7 C15 C16 C17 -178.2(2) . .
C14 C15 C16 C17 0.0 . .
F8 C16 C17 F9 3.1(3) . .
C15 C16 C17 F9 -177.6(3) . .
F8 C16 C17 C18 -179.2(3) . .
C15 C16 C17 C18 0.0 . .
F9 C17 C18 F10 -0.4(3) . .
C16 C17 C18 F10 -177.9(2) . .
F9 C17 C18 C13 177.6(3) . .
C16 C17 C18 C13 0.0 . .
C14 C13 C18 F10 177.8(2) . .
S2 C13 C18 F10 -9.7(2) . .
C14 C13 C18 C17 0.0 . .
S2 C13 C18 C17 172.43(9) . .
C3 S3 C19 C20 61.8(3) . .
C3 S3 C19 C24 -123.2(3) . .
C24 C19 C20 F11 178.1(6) . .
S3 C19 C20 F11 -7.0(5) . .
C24 C19 C20 C21 0.0 . .
S3 C19 C20 C21 174.9(3) . .
F11 C20 C21 F12 -0.9(6) . .
C19 C20 C21 F12 177.3(6) . .
F11 C20 C21 C22 -178.1(6) . .
C19 C20 C21 C22 0.0 . .
F12 C21 C22 F13 2.4(5) . .
C20 C21 C22 F13 179.7(4) . .
F12 C21 C22 C23 -177.4(5) . .
C20 C21 C22 C23 0.0 . .
F13 C22 C23 F14 1.3(6) . .
C21 C22 C23 F14 -178.9(6) . .
F13 C22 C23 C24 -179.7(4) . .
C21 C22 C23 C24 0.0 . .
F14 C23 C24 F15 0.2(7) . .
C22 C23 C24 F15 -178.7(6) . .
F14 C23 C24 C19 178.9(6) . .
C22 C23 C24 C19 0.0 . .
C20 C19 C24 F15 178.7(6) . .
S3 C19 C24 F15 3.7(6) . .
C20 C19 C24 C23 0.0 . .
S3 C19 C24 C23 -175.1(3) . .
C4 S4 C25 C26 48.5(3) . .
C4 S4 C25 C30 -136.8(3) . .
C30 C25 C26 F16 -178.2(5) . .
S4 C25 C26 F16 -3.7(4) . .
C30 C25 C26 C27 0.0 . .
S4 C25 C26 C27 174.5(3) . .
F16 C26 C27 F17 -2.5(5) . .
C25 C26 C27 F17 179.3(5) . .
F16 C26 C27 C28 178.3(4) . .
C25 C26 C27 C28 0.0 . .
F17 C27 C28 F18 -1.5(5) . .
C26 C27 C28 F18 177.8(5) . .
F17 C27 C28 C29 -179.3(5) . .
C26 C27 C28 C29 0.0 . .
F18 C28 C29 F19 1.2(5) . .
C27 C28 C29 F19 179.0(4) . .
F18 C28 C29 C30 -177.8(5) . .
C27 C28 C29 C30 0.0 . .
F19 C29 C30 F20 -0.4(5) . .
C28 C29 C30 F20 178.6(4) . .
F19 C29 C30 C25 -179.0(4) . .
C28 C29 C30 C25 0.0 . .
C26 C25 C30 F20 -178.6(4) . .
S4 C25 C30 F20 6.7(4) . .
C26 C25 C30 C29 0.0 . .
S4 C25 C30 C29 -174.7(3) . .
C5 S5 C31 C32 63.2(3) . .
C5 S5 C31 C36 -118.1(3) . .
C36 C31 C32 F21 179.6(4) . .
S5 C31 C32 F21 -1.7(4) . .
C36 C31 C32 C33 0.0 . .
S5 C31 C32 C33 178.7(3) . .
F21 C32 C33 F22 1.8(4) . .
C31 C32 C33 F22 -178.6(4) . .
F21 C32 C33 C34 -179.6(4) . .
C31 C32 C33 C34 0.0 . .
F22 C33 C34 F23 -2.4(4) . .
C32 C33 C34 F23 179.0(4) . .
F22 C33 C34 C35 178.6(4) . .
C32 C33 C34 C35 0.0 . .
F23 C34 C35 F24 0.7(5) . .
C33 C34 C35 F24 179.7(4) . .
F23 C34 C35 C36 -179.0(4) . .
C33 C34 C35 C36 0.0 . .
F24 C35 C36 F25 0.4(4) . .
C34 C35 C36 F25 -179.8(4) . .
F24 C35 C36 C31 -179.7(4) . .
C34 C35 C36 C31 0.0 . .
C32 C31 C36 F25 179.8(4) . .
S5 C31 C36 F25 1.1(4) . .
C32 C31 C36 C35 0.0 . .
S5 C31 C36 C35 -178.7(3) . .
C6 S6 C37 C38 -135.6(2) . .
C6 S6 C37 C42 51.9(3) . .
C42 C37 C38 F26 -178.6(4) . .
S6 C37 C38 F26 8.6(4) . .
C42 C37 C38 C39 0.0 . .
S6 C37 C38 C39 -172.7(3) . .
F26 C38 C39 F27 -1.6(4) . .
C37 C38 C39 F27 179.7(4) . .
F26 C38 C39 C40 178.7(4) . .
C37 C38 C39 C40 0.0 . .
F27 C39 C40 F28 -0.6(4) . .
C38 C39 C40 F28 179.1(4) . .
F27 C39 C40 C41 -179.7(4) . .
C38 C39 C40 C41 0.0 . .
F28 C40 C41 F29 0.0(4) . .
C39 C40 C41 F29 179.1(4) . .
F28 C40 C41 C42 -179.1(4) . .
C39 C40 C41 C42 0.0 . .
F29 C41 C42 F30 -0.6(4) . .
C40 C41 C42 F30 178.5(4) . .
F29 C41 C42 C37 -179.1(4) . .
C40 C41 C42 C37 0.0 . .
C38 C37 C42 F30 -178.5(4) . .
S6 C37 C42 F30 -6.1(4) . .
C38 C37 C42 C41 0.0 . .
S6 C37 C42 C41 172.4(3) . .
O5 B1 C43 C44 176.7(6) . .
O1 B1 C43 C44 -62.9(8) . .
O3 B1 C43 C44 55.5(8) . .
B1 C43 C44 C45 -179.7(9) . .
C43 C44 C45 C46 178.4(11) . .
C44' C45' C46' C45' -127.1(13) . 2_574
C46' C45' C46' C45' 0.000(1) 2_574 2_574
